data_2215907
loop_
_publ_author_name
'\"Ozek, Arzu'
'Albayrak, \,Ci\<gdem'
'Odaba\,so\<glu, Mustafa'
'B\"uy\"ukg\"ung\"or, Orhan'

_publ_section_title
;
 (<i>E</i>)-1-[4-(2,4-Dihydroxybenzylideneamino)phenyl]ethanone
 sesquihydrate
;
_journal_coeditor_code FJ2057
_journal_issue 11
_journal_name_full 'Acta Crystallographica Section E'
_journal_page_first o4457
_journal_page_last o4457
_journal_paper_doi 10.1107/S1600536807052373
_journal_volume 63
_journal_year 2007
_chemical_formula_iupac 'C15 H13 N O3, 1.5H2 O'
_chemical_formula_moiety 'C15 H13 N O3, 1.5(H2 O)'
_chemical_formula_sum 'C15 H16 N O4.5'
_chemical_formula_weight 282.29
_chemical_name_systematic
;
(E)-1-[4-(2,4-Dihydroxybenzylideneamino)phenyl]ethanone sesquihydrate
;
_space_group_IT_number 2
_symmetry_cell_setting triclinic
_symmetry_space_group_name_Hall '-P 1'
_symmetry_space_group_name_H-M 'P -1'
_atom_sites_solution_hydrogens geom
_atom_sites_solution_primary direct
_atom_sites_solution_secondary difmap
_audit_creation_method SHELXL97
_cell_angle_alpha 101.031(10)
_cell_angle_beta 90.948(10)
_cell_angle_gamma 103.984(10)
_cell_formula_units_Z 2
_cell_length_a 5.9812(7)
_cell_length_b 7.3117(10)
_cell_length_c 16.450(2)
_cell_measurement_reflns_used 10420
_cell_measurement_temperature 296
_cell_measurement_theta_max 29.37
_cell_measurement_theta_min 2.53
_cell_volume 683.69(15)
_computing_cell_refinement 'X-AREA (Stoe & Cie, 2002)'
_computing_data_collection 'X-AREA (Stoe & Cie, 2002)'
_computing_data_reduction 'X-RED32 (Stoe & Cie, 2002)'
_computing_molecular_graphics 'ORTEP-3 for Windows (Farrugia, 1997)'
_computing_publication_material 'WinGX (Farrugia, 1999)'
_computing_structure_refinement 'SHELXL97 (Sheldrick, 1997)'
_computing_structure_solution 'SHELXS97 (Sheldrick, 1997)'
_diffrn_ambient_temperature 296
_diffrn_detector_area_resol_mean 6.67
_diffrn_measured_fraction_theta_full 0.999
_diffrn_measured_fraction_theta_max 0.999
_diffrn_measurement_device_type 'Stoe IPDS-2'
_diffrn_measurement_method \w
_diffrn_radiation_monochromator graphite
_diffrn_radiation_source 'fine-focus sealed tube'
_diffrn_radiation_type MoK\a
_diffrn_radiation_wavelength 0.71073
_diffrn_reflns_av_R_equivalents 0.0841
_diffrn_reflns_av_sigmaI/netI 0.0718
_diffrn_reflns_limit_h_max 7
_diffrn_reflns_limit_h_min -7
_diffrn_reflns_limit_k_max 9
_diffrn_reflns_limit_k_min -8
_diffrn_reflns_limit_l_max 20
_diffrn_reflns_limit_l_min -20
_diffrn_reflns_number 10420
_diffrn_reflns_theta_full 25.99
_diffrn_reflns_theta_max 25.99
_diffrn_reflns_theta_min 2.53
_diffrn_standards_decay_% <2
_diffrn_standards_number 0
_exptl_absorpt_coefficient_mu 0.102
_exptl_absorpt_correction_T_max 0.9957
_exptl_absorpt_correction_T_min 0.9720
_exptl_absorpt_correction_type integration
_exptl_absorpt_process_details '(X-RED32; Stoe & Cie, 2002)'
_exptl_crystal_colour yellow
_exptl_crystal_density_diffrn 1.366
_exptl_crystal_density_method 'not measured'
_exptl_crystal_description plate
_exptl_crystal_F_000 298
_exptl_crystal_size_max 0.470
_exptl_crystal_size_mid 0.280
_exptl_crystal_size_min 0.050
_refine_diff_density_max 0.135
_refine_diff_density_min -0.153
_refine_ls_extinction_method none
_refine_ls_goodness_of_fit_ref 0.872
_refine_ls_hydrogen_treatment mixed
_refine_ls_matrix_type full
_refine_ls_number_parameters 201
_refine_ls_number_reflns 2675
_refine_ls_number_restraints 4
_refine_ls_restrained_S_all 0.874
_refine_ls_R_factor_all 0.0969
_refine_ls_R_factor_gt 0.0429
_refine_ls_shift/su_max 0.000
_refine_ls_shift/su_mean 0.000
_refine_ls_structure_factor_coef Fsqd
_refine_ls_weighting_details 'calc w=1/[\s^2^(Fo^2^)+(0.0726P)^2^] where P=(Fo^2^+2Fc^2^)/3'
_refine_ls_weighting_scheme calc
_refine_ls_wR_factor_gt 0.0934
_refine_ls_wR_factor_ref 0.1079
_reflns_number_gt 1351
_reflns_number_total 2675
_reflns_threshold_expression I>2\s(I)
_cod_data_source_file fj2057.cif
_cod_data_source_block I
_cod_original_cell_volume 683.68(15)
_cod_original_formula_sum 'C15 H16 N1 O4.5'
_cod_database_code 2215907
_cod_database_fobs_code 2215907

loop_
_symmetry_equiv_pos_as_xyz
'x, y, z'
'-x, -y, -z'

loop_
_atom_site_type_symbol
_atom_site_label
_atom_site_fract_x
_atom_site_fract_y
_atom_site_fract_z
_atom_site_U_iso_or_equiv
_atom_site_adp_type
_atom_site_calc_flag
_atom_site_refinement_flags
_atom_site_occupancy
C C1 0.4432(3) 0.5425(3) 0.30698(11) 0.0430(5) Uani d . 1
C C2 0.2610(3) 0.4313(3) 0.25090(11) 0.0509(5) Uani d . 1
H H2 0.1124 0.4050 0.2692 0.061 Uiso calc R 1
C C3 0.2932(3) 0.3603(3) 0.17049(12) 0.0551(6) Uani d . 1
H H3 0.1686 0.2871 0.1344 0.066 Uiso calc R 1
C C4 0.5149(3) 0.3986(3) 0.14294(12) 0.0503(5) Uani d . 1
C C5 0.6998(3) 0.5072(3) 0.19635(12) 0.0545(5) Uani d . 1
H H5 0.8473 0.5332 0.1772 0.065 Uiso calc R 1
C C6 0.6665(3) 0.5773(3) 0.27794(11) 0.0459(5) Uani d . 1
C C7 0.4009(3) 0.6152(3) 0.39078(11) 0.0481(5) Uani d . 1
H H7 0.2496 0.5897 0.4065 0.058 Uiso calc R 1
C C8 0.5185(3) 0.7859(3) 0.52783(11) 0.0426(5) Uani d . 1
C C9 0.7081(3) 0.8923(3) 0.58016(11) 0.0510(5) Uani d . 1
H H9 0.8541 0.9144 0.5597 0.061 Uiso calc R 1
C C10 0.6836(3) 0.9658(3) 0.66222(12) 0.0510(5) Uani d . 1
H H10 0.8135 1.0352 0.6965 0.061 Uiso calc R 1
C C11 0.4683(3) 0.9379(3) 0.69432(10) 0.0427(5) Uani d . 1
C C12 0.2788(3) 0.8344(3) 0.64127(12) 0.0528(5) Uani d . 1
H H12 0.1324 0.8154 0.6614 0.063 Uiso calc R 1
C C13 0.3019(3) 0.7593(3) 0.55983(12) 0.0554(6) Uani d . 1
H H13 0.1717 0.6899 0.5257 0.067 Uiso calc R 1
C C14 0.6365(4) 1.1200(3) 0.84147(13) 0.0641(6) Uani d . 1
H H14A 0.6803 1.2521 0.8360 0.096 Uiso calc R 1
H H14B 0.7634 1.0625 0.8290 0.096 Uiso calc R 1
H H14C 0.5961 1.1135 0.8973 0.096 Uiso calc R 1
C C15 0.4330(3) 1.0136(3) 0.78228(12) 0.0482(5) Uani d . 1
N N1 0.5631(3) 0.7144(2) 0.44546(9) 0.0456(4) Uani d . 1
O O2 0.5554(2) 0.3308(2) 0.06343(8) 0.0715(5) Uani d . 1
H H2A 0.4333 0.2690 0.0378 0.107 Uiso calc R 1
O O1 0.8501(2) 0.6808(2) 0.32915(8) 0.0659(5) Uani d . 1
H H1 0.8074 0.7135 0.3756 0.099 Uiso calc R 1
O O3 0.2375(3) 0.9894(2) 0.80607(8) 0.0663(4) Uani d . 1
O O4 0.1563(3) 0.1450(3) -0.03210(10) 0.0806(6) Uani d D 1
H H4A 0.090(5) 0.056(4) -0.0173(19) 0.121 Uiso d D 1
H H4B 0.192(5) 0.103(4) -0.0814(12) 0.121 Uiso d D 1
O O5 -0.026(7) 0.505(5) 0.0116(19) 0.139(5) Uani d PD 0.50
H H5O 0.005(6) 0.405(4) -0.009(2) 0.050(9) Uiso d D 1

loop_
_atom_site_aniso_label
_atom_site_aniso_U_11
_atom_site_aniso_U_22
_atom_site_aniso_U_33
_atom_site_aniso_U_12
_atom_site_aniso_U_13
_atom_site_aniso_U_23
C1 0.0447(10) 0.0441(12) 0.0389(10) 0.0115(9) 0.0035(8) 0.0049(9)
C2 0.0413(10) 0.0607(14) 0.0453(11) 0.0075(10) 0.0019(8) 0.0041(10)
C3 0.0500(12) 0.0623(15) 0.0448(11) 0.0081(11) -0.0046(9) -0.0015(10)
C4 0.0562(12) 0.0531(13) 0.0391(10) 0.0146(10) 0.0039(9) 0.0017(9)
C5 0.0459(11) 0.0654(15) 0.0479(11) 0.0123(11) 0.0080(9) 0.0025(10)
C6 0.0387(10) 0.0489(13) 0.0456(11) 0.0077(9) -0.0001(8) 0.0028(9)
C7 0.0430(10) 0.0551(14) 0.0451(11) 0.0121(10) 0.0047(9) 0.0074(10)
C8 0.0452(10) 0.0431(12) 0.0391(10) 0.0119(9) 0.0022(8) 0.0064(9)
C9 0.0398(10) 0.0640(15) 0.0452(11) 0.0089(10) 0.0037(8) 0.0064(10)
C10 0.0434(11) 0.0597(14) 0.0429(11) 0.0057(10) -0.0021(8) 0.0028(10)
C11 0.0482(11) 0.0425(12) 0.0368(10) 0.0108(9) 0.0010(8) 0.0069(9)
C12 0.0406(10) 0.0662(15) 0.0451(11) 0.0070(10) 0.0071(8) 0.0030(10)
C13 0.0428(11) 0.0685(16) 0.0444(11) 0.0037(11) 0.0010(9) -0.0012(10)
C14 0.0689(14) 0.0687(16) 0.0443(11) 0.0107(12) -0.0055(10) -0.0051(10)
C15 0.0557(12) 0.0458(13) 0.0420(10) 0.0119(10) 0.0027(9) 0.0070(9)
N1 0.0464(9) 0.0490(11) 0.0395(8) 0.0128(8) 0.0026(7) 0.0031(7)
O2 0.0660(9) 0.0953(12) 0.0411(8) 0.0151(9) 0.0065(7) -0.0096(8)
O1 0.0431(7) 0.0862(12) 0.0504(8) 0.0025(7) 0.0012(6) -0.0122(7)
O3 0.0608(9) 0.0832(12) 0.0456(8) 0.0106(8) 0.0116(7) -0.0013(7)
O4 0.0796(12) 0.1020(15) 0.0457(9) 0.0092(11) 0.0095(8) -0.0041(9)
O5 0.165(15) 0.169(7) 0.103(14) 0.101(8) 0.010(9) 0.001(9)

loop_
_atom_type_symbol
_atom_type_description
_atom_type_scat_dispersion_real
_atom_type_scat_dispersion_imag
_atom_type_scat_source
C C 0.0033 0.0016 'International Tables Vol C Tables 4.2.6.8 and 6.1.1.4'
H H 0.0000 0.0000 'International Tables Vol C Tables 4.2.6.8 and 6.1.1.4'
N N 0.0061 0.0033 'International Tables Vol C Tables 4.2.6.8 and 6.1.1.4'
O O 0.0106 0.0060 'International Tables Vol C Tables 4.2.6.8 and 6.1.1.4'

loop_
_geom_angle_atom_site_label_1
_geom_angle_atom_site_label_2
_geom_angle_atom_site_label_3
_geom_angle_site_symmetry_1
_geom_angle
C2 C1 C6 . 117.59(16)
C2 C1 C7 . 120.31(17)
C6 C1 C7 . 122.10(17)
C3 C2 C1 . 122.27(18)
C3 C2 H2 . 118.9
C1 C2 H2 . 118.9
C2 C3 C4 . 119.11(18)
C2 C3 H3 . 120.4
C4 C3 H3 . 120.4
O2 C4 C5 . 118.32(19)
O2 C4 C3 . 121.20(18)
C5 C4 C3 . 120.48(18)
C6 C5 C4 . 120.21(18)
C6 C5 H5 . 119.9
C4 C5 H5 . 119.9
O1 C6 C5 . 119.11(16)
O1 C6 C1 . 120.56(16)
C5 C6 C1 . 120.33(16)
N1 C7 C1 . 122.84(18)
N1 C7 H7 . 118.6
C1 C7 H7 . 118.6
C9 C8 C13 . 118.16(17)
C9 C8 N1 . 116.39(17)
C13 C8 N1 . 125.45(17)
C10 C9 C8 . 120.93(18)
C10 C9 H9 . 119.5
C8 C9 H9 . 119.5
C9 C10 C11 . 120.94(17)
C9 C10 H10 . 119.5
C11 C10 H10 . 119.5
C10 C11 C12 . 117.84(17)
C10 C11 C15 . 122.98(17)
C12 C11 C15 . 119.18(17)
C13 C12 C11 . 121.60(18)
C13 C12 H12 . 119.2
C11 C12 H12 . 119.2
C12 C13 C8 . 120.51(18)
C12 C13 H13 . 119.7
C8 C13 H13 . 119.7
C15 C14 H14A . 109.5
C15 C14 H14B . 109.5
H14A C14 H14B . 109.5
C15 C14 H14C . 109.5
H14A C14 H14C . 109.5
H14B C14 H14C . 109.5
O3 C15 C11 . 119.72(17)
O3 C15 C14 . 120.24(19)
C11 C15 C14 . 120.04(18)
C7 N1 C8 . 122.20(16)
C4 O2 H2A . 109.5
C6 O1 H1 . 109.5
H4A O4 H4B . 105(2)
O5 O5 H5O 2_565 53(7)

loop_
_geom_bond_atom_site_label_1
_geom_bond_atom_site_label_2
_geom_bond_site_symmetry_2
_geom_bond_distance
C1 C2 . 1.397(3)
C1 C6 . 1.407(2)
C1 C7 . 1.429(3)
C2 C3 . 1.360(3)
C2 H2 . 0.9300
C3 C4 . 1.389(3)
C3 H3 . 0.9300
C4 O2 . 1.355(2)
C4 C5 . 1.379(3)
C5 C6 . 1.378(3)
C5 H5 . 0.9300
C6 O1 . 1.346(2)
C7 N1 . 1.287(2)
C7 H7 . 0.9300
C8 C9 . 1.385(2)
C8 C13 . 1.390(3)
C8 N1 . 1.410(2)
C9 C10 . 1.378(3)
C9 H9 . 0.9300
C10 C11 . 1.384(3)
C10 H10 . 0.9300
C11 C12 . 1.385(3)
C11 C15 . 1.485(3)
C12 C13 . 1.370(3)
C12 H12 . 0.9300
C13 H13 . 0.9300
C14 C15 . 1.499(3)
C14 H14A . 0.9600
C14 H14B . 0.9600
C14 H14C . 0.9600
C15 O3 . 1.222(2)
O2 H2A . 0.8200
O1 H1 . 0.8200
O4 H4A . 0.760(16)
O4 H4B . 0.860(16)
O5 O5 2_565 0.50(4)
O5 H5O . 0.81(2)

loop_
_geom_hbond_atom_site_label_D
_geom_hbond_atom_site_label_H
_geom_hbond_atom_site_label_A
_geom_hbond_site_symmetry_A
_geom_hbond_distance_DH
_geom_hbond_distance_HA
_geom_hbond_distance_DA
_geom_hbond_angle_DHA
O2 H2A O4 . 0.82 1.92 2.740(2) 173
O1 H1 N1 . 0.82 1.87 2.608(2) 148
O4 H4B O3 1_544 0.860(16) 1.931(17) 2.787(2) 173(3)
O4 H4A O4 2 0.760(16) 2.108(16) 2.848(4) 165(4)
C14 H14a Cg1 2_676 0.96 2.779 3.590(2) 143

loop_
_geom_torsion_atom_site_label_1
_geom_torsion_atom_site_label_2
_geom_torsion_atom_site_label_3
_geom_torsion_atom_site_label_4
_geom_torsion
C6 C1 C2 C3 -1.1(3)
C7 C1 C2 C3 179.6(2)
C1 C2 C3 C4 0.2(3)
C2 C3 C4 O2 180.0(2)
C2 C3 C4 C5 0.0(3)
O2 C4 C5 C6 -179.3(2)
C3 C4 C5 C6 0.6(3)
C4 C5 C6 O1 179.2(2)
C4 C5 C6 C1 -1.5(3)
C2 C1 C6 O1 -178.99(19)
C7 C1 C6 O1 0.4(3)
C2 C1 C6 C5 1.7(3)
C7 C1 C6 C5 -179.00(19)
C2 C1 C7 N1 178.31(19)
C6 C1 C7 N1 -1.0(3)
C13 C8 C9 C10 1.5(3)
N1 C8 C9 C10 -178.88(19)
C8 C9 C10 C11 -1.0(3)
C9 C10 C11 C12 -0.2(3)
C9 C10 C11 C15 179.8(2)
C10 C11 C12 C13 0.8(3)
C15 C11 C12 C13 -179.2(2)
C11 C12 C13 C8 -0.3(3)
C9 C8 C13 C12 -0.9(3)
N1 C8 C13 C12 179.5(2)
C10 C11 C15 O3 177.6(2)
C12 C11 C15 O3 -2.4(3)
C10 C11 C15 C14 -2.2(3)
C12 C11 C15 C14 177.8(2)
C1 C7 N1 C8 179.68(19)
C9 C8 N1 C7 -179.31(18)
C13 C8 N1 C7 0.3(3)
